data_4507598
loop_
_publ_author_name
'Bhardwaj, Rajni M.'
'Price, Louise S.'
'Price, Sarah L.'
'Reutzel-Edens, Susan M.'
'Miller, Gary J.'
'Oswald, Iain D. H.'
'Johnston, Blair F.'
'Florence, Alastair J.'

_publ_section_title
;
 Exploring the Experimental and Computed Crystal Energy Landscape of
 Olanzapine
;
_journal_issue 4
_journal_name_full 'Crystal Growth &amp; Design'
_journal_page_first 1602
_journal_paper_doi 10.1021/cg301826s
_journal_volume 13
_journal_year 2013
_chemical_formula_moiety '2(C17 H20 N4 S1), (C4 O2 H10), 2(H2 O1)'
_chemical_formula_sum 'C38 H54 N8 O4 S2'
_chemical_formula_weight 751.01
_chemical_name_common 'olanzapine 1.4-butanediol hydrate'
_chemical_name_systematic
;
 ?
;
_space_group_IT_number 2
_symmetry_cell_setting triclinic
_symmetry_space_group_name_Hall '-P 1'
_symmetry_space_group_name_H-M 'P -1'
_atom_sites_solution_hydrogens geom
_atom_sites_solution_primary direct
_atom_sites_solution_secondary difmap
_audit_creation_method SHELXL-97
_cell_angle_alpha 63.985(3)
_cell_angle_beta 65.649(4)
_cell_angle_gamma 65.437(4)
_cell_formula_units_Z 2
_cell_length_a 12.2637(11)
_cell_length_b 14.1146(10)
_cell_length_c 14.1783(12)
_cell_measurement_reflns_used 9877
_cell_measurement_temperature 123(2)
_cell_measurement_theta_max 26.35
_cell_measurement_theta_min 2.92
_cell_volume 1924.9(3)
_computing_cell_refinement 'Bruker SAINT'
_computing_data_collection 'Bruker APEX2'
_computing_data_reduction 'Bruker SAINT'
_computing_molecular_graphics 'Bruker SHELXTL'
_computing_publication_material 'Bruker SHELXTL'
_computing_structure_refinement 'SHELXL-97 (Sheldrick, 2008)'
_computing_structure_solution 'SHELXS-97 (Sheldrick, 2008)'
_diffrn_ambient_temperature 123(2)
_diffrn_measured_fraction_theta_full 0.997
_diffrn_measured_fraction_theta_max 0.997
_diffrn_measurement_device_type 'Bruker APEX-II CCD'
_diffrn_measurement_method '\f and \w scans'
_diffrn_radiation_monochromator graphite
_diffrn_radiation_source 'fine-focus sealed tube'
_diffrn_radiation_type MoK\a
_diffrn_radiation_wavelength 0.71073
_diffrn_reflns_av_R_equivalents 0.0301
_diffrn_reflns_av_sigmaI/netI 0.0258
_diffrn_reflns_limit_h_max 15
_diffrn_reflns_limit_h_min -15
_diffrn_reflns_limit_k_max 17
_diffrn_reflns_limit_k_min -17
_diffrn_reflns_limit_l_max 17
_diffrn_reflns_limit_l_min -17
_diffrn_reflns_number 35551
_diffrn_reflns_theta_full 26.00
_diffrn_reflns_theta_max 26.00
_diffrn_reflns_theta_min 1.67
_exptl_absorpt_coefficient_mu 0.189
_exptl_absorpt_correction_T_max 0.7454
_exptl_absorpt_correction_T_min 0.6699
_exptl_absorpt_correction_type multi-scan
_exptl_absorpt_process_details SADABS
_exptl_crystal_colour Yellow
_exptl_crystal_density_diffrn 1.296
_exptl_crystal_density_method 'not measured'
_exptl_crystal_description Plate
_exptl_crystal_F_000 804
_exptl_crystal_size_max 0.10
_exptl_crystal_size_mid 0.07
_exptl_crystal_size_min 0.05
_refine_diff_density_max 0.287
_refine_diff_density_min -0.258
_refine_diff_density_rms 0.044
_refine_ls_extinction_method none
_refine_ls_goodness_of_fit_ref 1.028
_refine_ls_hydrogen_treatment mixed
_refine_ls_matrix_type full
_refine_ls_number_parameters 505
_refine_ls_number_reflns 7560
_refine_ls_number_restraints 4
_refine_ls_restrained_S_all 1.028
_refine_ls_R_factor_all 0.0452
_refine_ls_R_factor_gt 0.0347
_refine_ls_shift/su_max 0.000
_refine_ls_shift/su_mean 0.000
_refine_ls_structure_factor_coef Fsqd
_refine_ls_weighting_details 'calc w=1/[\s^2^(Fo^2^)+(0.0429P)^2^+0.9698P] where P=(Fo^2^+2Fc^2^)/3'
_refine_ls_weighting_scheme calc
_refine_ls_wR_factor_gt 0.0859
_refine_ls_wR_factor_ref 0.0920
_reflns_number_gt 6322
_reflns_number_total 7560
_reflns_threshold_expression >2\s(I)
_cod_data_source_file cg301826s_si_002.cif
_cod_data_source_block olanzapine_1,4_butanediol_hydrate
_cod_depositor_comments
;
The following automatic conversions were performed:

'_symmetry_cell_setting' value 'Triclinic' changed to 'triclinic'
according to /home/saulius/struct/CIF-dictionaries/cif_core.dic
dictionary named 'cif_core.dic' version 2.4.2 from 2011-04-26.

Automatic conversion script
Id: cif_fix_values 1891 2012-01-12 08:04:46Z andrius 
;
_cod_original_sg_symbol_H-M P-1
_cod_database_code 4507598

loop_
_symmetry_equiv_pos_as_xyz
'x, y, z'
'-x, -y, -z'

loop_
_atom_site_label
_atom_site_type_symbol
_atom_site_fract_x
_atom_site_fract_y
_atom_site_fract_z
_atom_site_U_iso_or_equiv
_atom_site_adp_type
_atom_site_occupancy
_atom_site_symmetry_multiplicity
_atom_site_calc_flag
_atom_site_refinement_flags
H1S H 0.857(2) 0.934(2) 0.306(2) 0.062(8) Uiso 1 1 d .
H2S H 1.131(3) 0.568(2) 0.187(2) 0.068(8) Uiso 1 1 d .
H2N H 0.0348(17) 0.2669(15) 0.0944(15) 0.021(5) Uiso 1 1 d .
H1N H 0.4126(17) 0.2403(16) 0.4005(16) 0.023(5) Uiso 1 1 d .
H2W2 H 0.6535(12) 0.8820(17) 0.4046(14) 0.040(6) Uiso 1 1 d D
H1W2 H 0.5319(17) 0.9056(17) 0.4096(16) 0.049(7) Uiso 1 1 d D
H2W1 H 0.8604(15) 0.6015(18) 0.0853(17) 0.051(7) Uiso 1 1 d D
H1W1 H 0.951(2) 0.621(2) 0.1044(16) 0.066(8) Uiso 1 1 d D
S1 S 0.64183(4) 0.17788(3) 0.24971(3) 0.02198(10) Uani 1 1 d .
S2 S 0.05429(4) 0.32673(3) 0.24978(3) 0.02106(10) Uani 1 1 d .
N5 N 0.01517(12) 0.21411(11) 0.15519(11) 0.0185(3) Uani 1 1 d .
N1 N 0.40134(13) 0.28611(11) 0.34422(11) 0.0206(3) Uani 1 1 d .
N3 N 0.34090(12) 0.42237(10) 0.03466(10) 0.0189(3) Uani 1 1 d .
N2 N 0.29559(12) 0.47922(10) 0.17925(10) 0.0181(3) Uani 1 1 d .
C24 C 0.01367(15) 0.28206(13) 0.39208(13) 0.0205(3) Uani 1 1 d .
N8 N -0.40202(12) 0.03383(11) 0.66253(10) 0.0211(3) Uani 1 1 d .
N6 N -0.05851(12) 0.01772(11) 0.31834(10) 0.0181(3) Uani 1 1 d .
N7 N -0.20013(12) 0.06845(10) 0.46822(10) 0.0186(3) Uani 1 1 d .
C23 C -0.03708(14) 0.19801(12) 0.43483(12) 0.0187(3) Uani 1 1 d .
H23 H -0.0641 0.1621 0.5112 0.022 Uiso 1 1 calc R
N4 N 0.28875(12) 0.44983(11) -0.15575(10) 0.0213(3) Uani 1 1 d .
C22 C -0.10096(14) 0.08270(12) 0.37617(12) 0.0168(3) Uani 1 1 d .
C13 C 0.36341(15) 0.32664(13) 0.00572(13) 0.0208(3) Uani 1 1 d .
H13A H 0.2888 0.2993 0.0433 0.025 Uiso 1 1 calc R
H13B H 0.4349 0.2668 0.0301 0.025 Uiso 1 1 calc R
C7 C 0.69258(15) 0.21978(13) 0.10716(13) 0.0209(3) Uani 1 1 d .
C16 C 0.23899(15) 0.51446(13) -0.00377(12) 0.0194(3) Uani 1 1 d .
H16A H 0.2276 0.5785 0.0148 0.023 Uiso 1 1 calc R
H16B H 0.1602 0.4936 0.0325 0.023 Uiso 1 1 calc R
C33 C -0.24851(15) -0.02505(13) 0.50637(12) 0.0196(3) Uani 1 1 d .
H33A H -0.1803 -0.0877 0.4853 0.024 Uiso 1 1 calc R
H33B H -0.3142 -0.0043 0.4718 0.024 Uiso 1 1 calc R
C1 C 0.32391(14) 0.48499(13) 0.26340(12) 0.0179(3) Uani 1 1 d .
C20 C 0.00075(14) 0.23020(12) 0.25042(12) 0.0176(3) Uani 1 1 d .
C19 C 0.09043(14) 0.10669(12) 0.15059(12) 0.0174(3) Uani 1 1 d .
C30 C -0.29686(15) 0.16162(13) 0.50208(13) 0.0204(3) Uani 1 1 d .
H30A H -0.3641 0.1896 0.4669 0.025 Uiso 1 1 calc R
H30B H -0.2603 0.2219 0.4783 0.025 Uiso 1 1 calc R
C12 C 0.29100(15) 0.58985(13) 0.27001(13) 0.0209(3) Uani 1 1 d .
H12 H 0.2608 0.6523 0.2140 0.025 Uiso 1 1 calc R
C6 C 0.59919(15) 0.29898(13) 0.06484(12) 0.0192(3) Uani 1 1 d .
H6 H 0.6089 0.3328 -0.0116 0.023 Uiso 1 1 calc R
C2 C 0.36880(14) 0.39408(13) 0.34720(12) 0.0186(3) Uani 1 1 d .
C26 C 0.19774(15) 0.09371(14) 0.06377(13) 0.0221(3) Uani 1 1 d .
H26 H 0.2210 0.1568 0.0085 0.026 Uiso 1 1 calc R
C5 C 0.36816(14) 0.41159(12) 0.12403(12) 0.0175(3) Uani 1 1 d .
C18 C 0.05463(14) 0.01425(13) 0.23283(12) 0.0175(3) Uani 1 1 d .
C10 C 0.34382(16) 0.51492(14) 0.43833(13) 0.0252(4) Uani 1 1 d .
H10 H 0.3497 0.5246 0.4981 0.030 Uiso 1 1 calc R
C29 C 0.13026(15) -0.08959(13) 0.22417(13) 0.0209(3) Uani 1 1 d .
H29 H 0.1074 -0.1532 0.2785 0.025 Uiso 1 1 calc R
C21 C -0.04641(14) 0.16805(12) 0.35463(12) 0.0174(3) Uani 1 1 d .
C27 C 0.27074(16) -0.00987(14) 0.05717(13) 0.0251(4) Uani 1 1 d .
H27 H 0.3432 -0.0179 -0.0027 0.030 Uiso 1 1 calc R
C4 C 0.48442(14) 0.32729(12) 0.14542(12) 0.0178(3) Uani 1 1 d .
C11 C 0.30096(15) 0.60568(14) 0.35562(13) 0.0236(3) Uani 1 1 d .
H11 H 0.2787 0.6779 0.3576 0.028 Uiso 1 1 calc R
C28 C 0.23761(16) -0.10206(14) 0.13841(13) 0.0239(3) Uani 1 1 d .
H28 H 0.2884 -0.1735 0.1352 0.029 Uiso 1 1 calc R
C14 C 0.39125(15) 0.35838(14) -0.11715(13) 0.0232(3) Uani 1 1 d .
H14A H 0.4696 0.3801 -0.1542 0.028 Uiso 1 1 calc R
H14B H 0.4032 0.2942 -0.1358 0.028 Uiso 1 1 calc R
C8 C 0.82504(16) 0.17236(14) 0.04864(14) 0.0266(4) Uani 1 1 d .
H8A H 0.8356 0.0990 0.0503 0.040 Uiso 1 1 calc R
H8B H 0.8814 0.1668 0.0848 0.040 Uiso 1 1 calc R
H8C H 0.8447 0.2203 -0.0274 0.040 Uiso 1 1 calc R
C15 C 0.27007(15) 0.54455(13) -0.12674(13) 0.0219(3) Uani 1 1 d .
H15A H 0.2011 0.6066 -0.1532 0.026 Uiso 1 1 calc R
H15B H 0.3469 0.5685 -0.1628 0.026 Uiso 1 1 calc R
C32 C -0.30217(15) -0.05861(13) 0.62952(12) 0.0213(3) Uani 1 1 d .
H32A H -0.3359 -0.1211 0.6552 0.026 Uiso 1 1 calc R
H32B H -0.2352 -0.0830 0.6639 0.026 Uiso 1 1 calc R
C9 C 0.37806(15) 0.41008(14) 0.43347(12) 0.0221(3) Uani 1 1 d .
H9 H 0.4083 0.3482 0.4899 0.027 Uiso 1 1 calc R
C34 C -0.45827(17) -0.00034(15) 0.78097(13) 0.0295(4) Uani 1 1 d .
H34A H -0.3937 -0.0280 0.8180 0.044 Uiso 1 1 calc R
H34B H -0.4957 -0.0587 0.8024 0.044 Uiso 1 1 calc R
H34C H -0.5230 0.0628 0.8018 0.044 Uiso 1 1 calc R
C25 C 0.03681(17) 0.33460(15) 0.45107(14) 0.0286(4) Uani 1 1 d .
H25A H -0.0279 0.4048 0.4521 0.043 Uiso 1 1 calc R
H25B H 0.1190 0.3478 0.4134 0.043 Uiso 1 1 calc R
H25C H 0.0345 0.2856 0.5263 0.043 Uiso 1 1 calc R
C3 C 0.49377(15) 0.26908(12) 0.24933(12) 0.0185(3) Uani 1 1 d .
C17 C 0.31507(18) 0.48064(17) -0.27421(13) 0.0314(4) Uani 1 1 d .
H17A H 0.3894 0.5070 -0.3113 0.047 Uiso 1 1 calc R
H17B H 0.2435 0.5391 -0.2977 0.047 Uiso 1 1 calc R
H17C H 0.3300 0.4164 -0.2930 0.047 Uiso 1 1 calc R
C31 C -0.35093(15) 0.12551(14) 0.62566(13) 0.0227(3) Uani 1 1 d .
H31A H -0.2848 0.1023 0.6607 0.027 Uiso 1 1 calc R
H31B H -0.4178 0.1881 0.6478 0.027 Uiso 1 1 calc R
O1W O 0.92580(12) 0.62603(10) 0.05213(9) 0.0265(3) Uani 1 1 d D
O2W O 0.58288(12) 0.87255(11) 0.45109(10) 0.0299(3) Uani 1 1 d D
O2S O 0.81814(12) 0.88742(11) 0.31554(10) 0.0302(3) Uani 1 1 d .
O1S O 1.04638(12) 0.60656(12) 0.19369(11) 0.0349(3) Uani 1 1 d .
C2S C 0.85896(16) 0.67022(15) 0.32318(14) 0.0283(4) Uani 1 1 d .
H2S1 H 0.8274 0.6835 0.3941 0.034 Uiso 1 1 calc R
H2S2 H 0.8300 0.6093 0.3340 0.034 Uiso 1 1 calc R
C1S C 0.99882(16) 0.63485(14) 0.29108(13) 0.0254(4) Uani 1 1 d .
H1S1 H 1.0294 0.6953 0.2787 0.030 Uiso 1 1 calc R
H1S2 H 1.0288 0.5705 0.3507 0.030 Uiso 1 1 calc R
C3S C 0.80220(17) 0.77349(15) 0.24019(15) 0.0312(4) Uani 1 1 d .
H3S1 H 0.8266 0.7579 0.1715 0.037 Uiso 1 1 calc R
H3S2 H 0.7100 0.7919 0.2686 0.037 Uiso 1 1 calc R
C4S C 0.84256(18) 0.87261(15) 0.21494(14) 0.0307(4) Uani 1 1 d .
H4S1 H 0.9328 0.8601 0.1759 0.037 Uiso 1 1 calc R
H4S2 H 0.7955 0.9392 0.1677 0.037 Uiso 1 1 calc R

loop_
_atom_site_aniso_label
_atom_site_aniso_U_11
_atom_site_aniso_U_22
_atom_site_aniso_U_33
_atom_site_aniso_U_23
_atom_site_aniso_U_13
_atom_site_aniso_U_12
S1 0.0234(2) 0.0204(2) 0.0202(2) -0.00465(16) -0.01056(16) -0.00217(16)
S2 0.0257(2) 0.0192(2) 0.01892(19) -0.00376(15) -0.00402(16) -0.01172(16)
N5 0.0228(7) 0.0178(7) 0.0136(6) -0.0017(5) -0.0057(5) -0.0076(6)
N1 0.0256(7) 0.0193(7) 0.0136(7) -0.0008(6) -0.0065(6) -0.0074(6)
N3 0.0216(7) 0.0190(7) 0.0182(6) -0.0068(5) -0.0094(5) -0.0032(5)
N2 0.0200(7) 0.0194(7) 0.0163(6) -0.0045(5) -0.0067(5) -0.0066(5)
C24 0.0199(8) 0.0225(8) 0.0196(8) -0.0074(6) -0.0045(6) -0.0069(6)
N8 0.0172(7) 0.0294(7) 0.0154(6) -0.0060(6) -0.0019(5) -0.0095(6)
N6 0.0182(7) 0.0203(7) 0.0161(6) -0.0049(5) -0.0032(5) -0.0083(5)
N7 0.0182(7) 0.0186(7) 0.0182(6) -0.0061(5) -0.0011(5) -0.0084(5)
C23 0.0182(8) 0.0201(8) 0.0165(7) -0.0055(6) -0.0033(6) -0.0064(6)
N4 0.0209(7) 0.0311(8) 0.0162(6) -0.0076(6) -0.0058(5) -0.0107(6)
C22 0.0168(7) 0.0165(7) 0.0159(7) -0.0018(6) -0.0064(6) -0.0054(6)
C13 0.0216(8) 0.0216(8) 0.0229(8) -0.0093(7) -0.0082(7) -0.0053(7)
C7 0.0228(8) 0.0226(8) 0.0205(8) -0.0083(6) -0.0069(6) -0.0072(7)
C16 0.0197(8) 0.0209(8) 0.0186(8) -0.0060(6) -0.0087(6) -0.0039(6)
C33 0.0205(8) 0.0207(8) 0.0189(8) -0.0055(6) -0.0037(6) -0.0099(6)
C1 0.0158(7) 0.0225(8) 0.0159(7) -0.0062(6) -0.0031(6) -0.0074(6)
C20 0.0157(7) 0.0170(7) 0.0196(8) -0.0046(6) -0.0061(6) -0.0045(6)
C19 0.0188(8) 0.0209(8) 0.0155(7) -0.0050(6) -0.0069(6) -0.0072(6)
C30 0.0179(8) 0.0211(8) 0.0217(8) -0.0079(6) -0.0028(6) -0.0069(6)
C12 0.0198(8) 0.0226(8) 0.0190(8) -0.0053(6) -0.0050(6) -0.0068(6)
C6 0.0222(8) 0.0206(8) 0.0177(7) -0.0055(6) -0.0072(6) -0.0079(6)
C2 0.0162(8) 0.0222(8) 0.0160(7) -0.0052(6) -0.0018(6) -0.0080(6)
C26 0.0258(9) 0.0255(8) 0.0158(7) -0.0047(6) -0.0048(6) -0.0113(7)
C5 0.0197(8) 0.0182(8) 0.0151(7) -0.0021(6) -0.0052(6) -0.0090(6)
C18 0.0174(8) 0.0223(8) 0.0159(7) -0.0055(6) -0.0054(6) -0.0083(6)
C10 0.0272(9) 0.0355(10) 0.0186(8) -0.0130(7) -0.0039(7) -0.0121(8)
C29 0.0256(9) 0.0209(8) 0.0184(8) -0.0050(6) -0.0066(6) -0.0098(7)
C21 0.0149(7) 0.0181(7) 0.0180(7) -0.0058(6) -0.0039(6) -0.0044(6)
C27 0.0230(9) 0.0340(9) 0.0196(8) -0.0126(7) 0.0002(7) -0.0112(7)
C4 0.0209(8) 0.0179(8) 0.0174(7) -0.0052(6) -0.0075(6) -0.0065(6)
C11 0.0241(9) 0.0252(9) 0.0250(8) -0.0118(7) -0.0039(7) -0.0092(7)
C28 0.0251(9) 0.0236(8) 0.0240(8) -0.0109(7) -0.0068(7) -0.0046(7)
C14 0.0213(8) 0.0306(9) 0.0226(8) -0.0137(7) -0.0048(7) -0.0079(7)
C8 0.0229(9) 0.0295(9) 0.0278(9) -0.0120(7) -0.0086(7) -0.0036(7)
C15 0.0220(8) 0.0258(9) 0.0192(8) -0.0045(7) -0.0089(6) -0.0077(7)
C32 0.0207(8) 0.0237(8) 0.0187(8) -0.0034(6) -0.0044(6) -0.0103(7)
C9 0.0210(8) 0.0285(9) 0.0151(7) -0.0050(6) -0.0038(6) -0.0089(7)
C34 0.0282(9) 0.0380(10) 0.0164(8) -0.0057(7) -0.0029(7) -0.0107(8)
C25 0.0347(10) 0.0304(9) 0.0276(9) -0.0117(7) -0.0053(7) -0.0165(8)
C3 0.0208(8) 0.0167(8) 0.0198(8) -0.0041(6) -0.0078(6) -0.0069(6)
C17 0.0333(10) 0.0474(11) 0.0176(8) -0.0104(8) -0.0050(7) -0.0176(9)
C31 0.0205(8) 0.0287(9) 0.0217(8) -0.0116(7) -0.0040(6) -0.0077(7)
O1W 0.0296(7) 0.0318(7) 0.0205(6) -0.0010(5) -0.0091(5) -0.0168(6)
O2W 0.0234(7) 0.0370(7) 0.0219(6) 0.0033(5) -0.0089(5) -0.0132(6)
O2S 0.0293(7) 0.0385(7) 0.0311(7) -0.0201(6) 0.0010(5) -0.0170(6)
O1S 0.0242(7) 0.0509(8) 0.0372(7) -0.0294(7) -0.0120(6) 0.0020(6)
C2S 0.0274(9) 0.0317(9) 0.0301(9) -0.0131(8) -0.0046(7) -0.0125(8)
C1S 0.0283(9) 0.0260(9) 0.0244(8) -0.0104(7) -0.0084(7) -0.0067(7)
C3S 0.0273(9) 0.0355(10) 0.0379(10) -0.0201(8) -0.0134(8) -0.0026(8)
C4S 0.0350(10) 0.0291(9) 0.0264(9) -0.0096(8) -0.0107(8) -0.0050(8)

loop_
_atom_type_symbol
_atom_type_description
_atom_type_scat_dispersion_real
_atom_type_scat_dispersion_imag
_atom_type_scat_source
C C 0.0033 0.0016 'International Tables Vol C Tables 4.2.6.8 and 6.1.1.4'
H H 0.0000 0.0000 'International Tables Vol C Tables 4.2.6.8 and 6.1.1.4'
N N 0.0061 0.0033 'International Tables Vol C Tables 4.2.6.8 and 6.1.1.4'
S S 0.1246 0.1234 'International Tables Vol C Tables 4.2.6.8 and 6.1.1.4'
O O 0.0106 0.0060 'International Tables Vol C Tables 4.2.6.8 and 6.1.1.4'

loop_
_geom_angle_atom_site_label_1
_geom_angle_atom_site_label_2
_geom_angle_atom_site_label_3
_geom_angle
C3 S1 C7 91.93(7)
C20 S2 C24 91.85(7)
C20 N5 C19 113.21(12)
C20 N5 H2N 115.0(11)
C19 N5 H2N 113.6(11)
C3 N1 C2 113.13(12)
C3 N1 H1N 115.8(13)
C2 N1 H1N 111.7(13)
C5 N3 C16 120.45(12)
C5 N3 C13 121.91(12)
C16 N3 C13 111.55(12)
C5 N2 C1 123.38(13)
C23 C24 C25 128.50(15)
C23 C24 S2 110.60(12)
C25 C24 S2 120.90(12)
C34 N8 C31 111.45(13)
C34 N8 C32 110.55(13)
C31 N8 C32 109.22(12)
C22 N6 C18 122.75(13)
C22 N7 C33 120.31(12)
C22 N7 C30 122.07(13)
C33 N7 C30 111.65(12)
C24 C23 C21 114.08(14)
C24 C23 H23 123.0
C21 C23 H23 123.0
C17 N4 C14 110.85(13)
C17 N4 C15 110.08(13)
C14 N4 C15 109.47(12)
N6 C22 N7 118.75(14)
N6 C22 C21 125.08(14)
N7 C22 C21 116.07(13)
N3 C13 C14 109.92(13)
N3 C13 H13A 109.7
C14 C13 H13A 109.7
N3 C13 H13B 109.7
C14 C13 H13B 109.7
H13A C13 H13B 108.2
C6 C7 C8 129.00(15)
C6 C7 S1 110.37(12)
C8 C7 S1 120.57(12)
N3 C16 C15 109.16(12)
N3 C16 H16A 109.8
C15 C16 H16A 109.8
N3 C16 H16B 109.8
C15 C16 H16B 109.8
H16A C16 H16B 108.3
N7 C33 C32 109.51(12)
N7 C33 H33A 109.8
C32 C33 H33A 109.8
N7 C33 H33B 109.8
C32 C33 H33B 109.8
H33A C33 H33B 108.2
C12 C1 C2 117.70(14)
C12 C1 N2 116.57(13)
C2 C1 N2 125.32(14)
C21 C20 N5 125.48(14)
C21 C20 S2 111.43(11)
N5 C20 S2 122.89(11)
C26 C19 C18 120.31(14)
C26 C19 N5 120.01(14)
C18 C19 N5 119.67(13)
N7 C30 C31 109.96(13)
N7 C30 H30A 109.7
C31 C30 H30A 109.7
N7 C30 H30B 109.7
C31 C30 H30B 109.7
H30A C30 H30B 108.2
C11 C12 C1 122.19(15)
C11 C12 H12 118.9
C1 C12 H12 118.9
C7 C6 C4 114.10(14)
C7 C6 H6 123.0
C4 C6 H6 123.0
C9 C2 C1 120.04(14)
C9 C2 N1 120.61(14)
C1 C2 N1 119.33(13)
C27 C26 C19 120.74(15)
C27 C26 H26 119.6
C19 C26 H26 119.6
N2 C5 N3 118.83(14)
N2 C5 C4 124.82(13)
N3 C5 C4 116.21(13)
C29 C18 C19 117.75(14)
C29 C18 N6 116.74(13)
C19 C18 N6 125.20(14)
C9 C10 C11 119.78(14)
C9 C10 H10 120.1
C11 C10 H10 120.1
C28 C29 C18 121.69(15)
C28 C29 H29 119.2
C18 C29 H29 119.2
C20 C21 C23 112.03(14)
C20 C21 C22 121.43(13)
C23 C21 C22 126.53(13)
C26 C27 C28 119.68(15)
C26 C27 H27 120.2
C28 C27 H27 120.2
C3 C4 C6 112.23(14)
C3 C4 C5 121.41(14)
C6 C4 C5 126.32(13)
C12 C11 C10 119.28(15)
C12 C11 H11 120.4
C10 C11 H11 120.4
C29 C28 C27 119.81(15)
C29 C28 H28 120.1
C27 C28 H28 120.1
N4 C14 C13 110.65(13)
N4 C14 H14A 109.5
C13 C14 H14A 109.5
N4 C14 H14B 109.5
C13 C14 H14B 109.5
H14A C14 H14B 108.1
C7 C8 H8A 109.5
C7 C8 H8B 109.5
H8A C8 H8B 109.5
C7 C8 H8C 109.5
H8A C8 H8C 109.5
H8B C8 H8C 109.5
N4 C15 C16 110.52(13)
N4 C15 H15A 109.5
C16 C15 H15A 109.5
N4 C15 H15B 109.5
C16 C15 H15B 109.5
H15A C15 H15B 108.1
N8 C32 C33 110.61(13)
N8 C32 H32A 109.5
C33 C32 H32A 109.5
N8 C32 H32B 109.5
C33 C32 H32B 109.5
H32A C32 H32B 108.1
C10 C9 C2 121.00(15)
C10 C9 H9 119.5
C2 C9 H9 119.5
N8 C34 H34A 109.5
N8 C34 H34B 109.5
H34A C34 H34B 109.5
N8 C34 H34C 109.5
H34A C34 H34C 109.5
H34B C34 H34C 109.5
C24 C25 H25A 109.5
C24 C25 H25B 109.5
H25A C25 H25B 109.5
C24 C25 H25C 109.5
H25A C25 H25C 109.5
H25B C25 H25C 109.5
C4 C3 N1 125.24(14)
C4 C3 S1 111.36(12)
N1 C3 S1 123.16(12)
N4 C17 H17A 109.5
N4 C17 H17B 109.5
H17A C17 H17B 109.5
N4 C17 H17C 109.5
H17A C17 H17C 109.5
H17B C17 H17C 109.5
N8 C31 C30 110.30(12)
N8 C31 H31A 109.6
C30 C31 H31A 109.6
N8 C31 H31B 109.6
C30 C31 H31B 109.6
H31A C31 H31B 108.1
H2W1 O1W H1W1 106(2)
H2W2 O2W H1W2 103(2)
C4S O2S H1S 111.4(16)
C1S O1S H2S 107.0(16)
C1S C2S C3S 114.26(15)
C1S C2S H2S1 108.7
C3S C2S H2S1 108.7
C1S C2S H2S2 108.7
C3S C2S H2S2 108.7
H2S1 C2S H2S2 107.6
O1S C1S C2S 109.67(14)
O1S C1S H1S1 109.7
C2S C1S H1S1 109.7
O1S C1S H1S2 109.7
C2S C1S H1S2 109.7
H1S1 C1S H1S2 108.2
C4S C3S C2S 113.43(14)
C4S C3S H3S1 108.9
C2S C3S H3S1 108.9
C4S C3S H3S2 108.9
C2S C3S H3S2 108.9
H3S1 C3S H3S2 107.7
O2S C4S C3S 108.29(14)
O2S C4S H4S1 110.0
C3S C4S H4S1 110.0
O2S C4S H4S2 110.0
C3S C4S H4S2 110.0
H4S1 C4S H4S2 108.4

loop_
_geom_bond_atom_site_label_1
_geom_bond_atom_site_label_2
_geom_bond_distance
S1 C3 1.7358(16)
S1 C7 1.7442(16)
S2 C20 1.7365(15)
S2 C24 1.7415(16)
N5 C20 1.3945(19)
N5 C19 1.424(2)
N5 H2N 0.878(19)
N1 C3 1.397(2)
N1 C2 1.422(2)
N1 H1N 0.799(19)
N3 C5 1.3706(19)
N3 C16 1.4621(19)
N3 C13 1.4674(19)
N2 C5 1.300(2)
N2 C1 1.4147(19)
C24 C23 1.354(2)
C24 C25 1.498(2)
N8 C34 1.463(2)
N8 C31 1.467(2)
N8 C32 1.468(2)
N6 C22 1.302(2)
N6 C18 1.4163(19)
N7 C22 1.3737(19)
N7 C33 1.4652(19)
N7 C30 1.468(2)
C23 C21 1.433(2)
C23 H23 0.9500
N4 C17 1.464(2)
N4 C14 1.464(2)
N4 C15 1.469(2)
C22 C21 1.474(2)
C13 C14 1.518(2)
C13 H13A 0.9900
C13 H13B 0.9900
C7 C6 1.355(2)
C7 C8 1.499(2)
C16 C15 1.517(2)
C16 H16A 0.9900
C16 H16B 0.9900
C33 C32 1.514(2)
C33 H33A 0.9900
C33 H33B 0.9900
C1 C12 1.399(2)
C1 C2 1.406(2)
C20 C21 1.366(2)
C19 C26 1.394(2)
C19 C18 1.405(2)
C30 C31 1.520(2)
C30 H30A 0.9900
C30 H30B 0.9900
C12 C11 1.386(2)
C12 H12 0.9500
C6 C4 1.433(2)
C6 H6 0.9500
C2 C9 1.392(2)
C26 C27 1.382(2)
C26 H26 0.9500
C5 C4 1.473(2)
C18 C29 1.399(2)
C10 C9 1.385(2)
C10 C11 1.387(2)
C10 H10 0.9500
C29 C28 1.385(2)
C29 H29 0.9500
C27 C28 1.387(2)
C27 H27 0.9500
C4 C3 1.363(2)
C11 H11 0.9500
C28 H28 0.9500
C14 H14A 0.9900
C14 H14B 0.9900
C8 H8A 0.9800
C8 H8B 0.9800
C8 H8C 0.9800
C15 H15A 0.9900
C15 H15B 0.9900
C32 H32A 0.9900
C32 H32B 0.9900
C9 H9 0.9500
C34 H34A 0.9800
C34 H34B 0.9800
C34 H34C 0.9800
C25 H25A 0.9800
C25 H25B 0.9800
C25 H25C 0.9800
C17 H17A 0.9800
C17 H17B 0.9800
C17 H17C 0.9800
C31 H31A 0.9900
C31 H31B 0.9900
O1W H2W1 0.872(10)
O1W H1W1 0.880(10)
O2W H2W2 0.866(10)
O2W H1W2 0.880(10)
O2S C4S 1.423(2)
O2S H1S 0.91(3)
O1S C1S 1.4256(19)
O1S H2S 0.93(3)
C2S C1S 1.497(2)
C2S C3S 1.523(3)
C2S H2S1 0.9900
C2S H2S2 0.9900
C1S H1S1 0.9900
C1S H1S2 0.9900
C3S C4S 1.523(3)
C3S H3S1 0.9900
C3S H3S2 0.9900
C4S H4S1 0.9900
C4S H4S2 0.9900

loop_
_geom_torsion_atom_site_label_1
_geom_torsion_atom_site_label_2
_geom_torsion_atom_site_label_3
_geom_torsion_atom_site_label_4
_geom_torsion
C20 S2 C24 C23 0.23(13)
C20 S2 C24 C25 179.76(14)
C25 C24 C23 C21 179.69(16)
S2 C24 C23 C21 -0.82(18)
C18 N6 C22 N7 -169.69(13)
C18 N6 C22 C21 6.6(2)
C33 N7 C22 N6 6.1(2)
C30 N7 C22 N6 -144.39(15)
C33 N7 C22 C21 -170.47(13)
C30 N7 C22 C21 39.0(2)
C5 N3 C13 C14 -150.32(14)
C16 N3 C13 C14 57.07(16)
C3 S1 C7 C6 0.06(13)
C3 S1 C7 C8 177.62(13)
C5 N3 C16 C15 149.18(14)
C13 N3 C16 C15 -57.75(16)
C22 N7 C33 C32 149.86(14)
C30 N7 C33 C32 -56.78(16)
C5 N2 C1 C12 142.18(15)
C5 N2 C1 C2 -45.4(2)
C19 N5 C20 C21 -57.0(2)
C19 N5 C20 S2 117.28(13)
C24 S2 C20 C21 0.43(12)
C24 S2 C20 N5 -174.56(13)
C20 N5 C19 C26 -122.21(15)
C20 N5 C19 C18 58.97(18)
C22 N7 C30 C31 -150.62(14)
C33 N7 C30 C31 56.56(16)
C2 C1 C12 C11 -0.3(2)
N2 C1 C12 C11 172.74(14)
C8 C7 C6 C4 -177.87(15)
S1 C7 C6 C4 -0.58(17)
C12 C1 C2 C9 0.6(2)
N2 C1 C2 C9 -171.70(14)
C12 C1 C2 N1 179.02(14)
N2 C1 C2 N1 6.7(2)
C3 N1 C2 C9 -123.09(16)
C3 N1 C2 C1 58.54(19)
C18 C19 C26 C27 -0.2(2)
N5 C19 C26 C27 -178.98(14)
C1 N2 C5 N3 -171.31(13)
C1 N2 C5 C4 4.3(2)
C16 N3 C5 N2 5.6(2)
C13 N3 C5 N2 -144.63(15)
C16 N3 C5 C4 -170.34(13)
C13 N3 C5 C4 39.4(2)
C26 C19 C18 C29 0.2(2)
N5 C19 C18 C29 179.03(13)
C26 C19 C18 N6 -173.16(14)
N5 C19 C18 N6 5.7(2)
C22 N6 C18 C29 140.14(15)
C22 N6 C18 C19 -46.4(2)
C19 C18 C29 C28 0.6(2)
N6 C18 C29 C28 174.52(14)
N5 C20 C21 C23 173.88(14)
S2 C20 C21 C23 -0.95(17)
N5 C20 C21 C22 -7.0(2)
S2 C20 C21 C22 178.15(11)
C24 C23 C21 C20 1.2(2)
C24 C23 C21 C22 -177.88(15)
N6 C22 C21 C20 38.2(2)
N7 C22 C21 C20 -145.46(15)
N6 C22 C21 C23 -142.87(16)
N7 C22 C21 C23 33.5(2)
C19 C26 C27 C28 -0.7(2)
C7 C6 C4 C3 1.0(2)
C7 C6 C4 C5 178.70(14)
N2 C5 C4 C3 38.3(2)
N3 C5 C4 C3 -146.06(15)
N2 C5 C4 C6 -139.29(16)
N3 C5 C4 C6 36.4(2)
C1 C12 C11 C10 -0.6(2)
C9 C10 C11 C12 1.1(2)
C18 C29 C28 C27 -1.4(2)
C26 C27 C28 C29 1.4(2)
C17 N4 C14 C13 -179.91(13)
C15 N4 C14 C13 58.47(16)
N3 C13 C14 N4 -57.06(17)
C17 N4 C15 C16 178.36(13)
C14 N4 C15 C16 -59.55(16)
N3 C16 C15 N4 58.85(16)
C34 N8 C32 C33 176.99(13)
C31 N8 C32 C33 -60.04(16)
N7 C33 C32 N8 58.41(16)
C11 C10 C9 C2 -0.8(2)
C1 C2 C9 C10 -0.1(2)
N1 C2 C9 C10 -178.50(14)
C6 C4 C3 N1 173.62(14)
C5 C4 C3 N1 -4.2(2)
C6 C4 C3 S1 -0.88(17)
C5 C4 C3 S1 -178.75(11)
C2 N1 C3 C4 -59.6(2)
C2 N1 C3 S1 114.29(14)
C7 S1 C3 C4 0.49(12)
C7 S1 C3 N1 -174.15(13)
C34 N8 C31 C30 -178.21(13)
C32 N8 C31 C30 59.35(16)
N7 C30 C31 N8 -57.58(17)
C3S C2S C1S O1S -63.13(19)
C1S C2S C3S C4S -57.2(2)
C2S C3S C4S O2S -53.0(2)

loop_
_cod_related_entry_id
_cod_related_entry_database
_cod_related_entry_code
1 ChemSpider 30652536
